data_1556465
loop_
_publ_author_name
'Delgado-Martinez, P.'
'Elvira-Bravo, A.'
'Gonzalez-Prieto, R.'
'Priego, J.L.'
'Jimenez-Aparicio, R.'
'Torres, M.R.'

_publ_section_title
;
 Synthesis of Ru2Br(mu-O2CC6H4-R)4 (R = o-Me, m-Me, p-Me) Using Microwave
 Activation: Structural and Magnetic Properties
;
_journal_name_full Inorganics
_journal_page_first 524
_journal_page_last 536
_journal_paper_doi 10.3390/inorganics2030524
_journal_volume 2
_journal_year 2014
_chemical_formula_sum 'C32 H28 Br O8 Ru2'
_chemical_formula_weight 822.59
_space_group_IT_number 14
_space_group_name_Hall '-P 2ybc'
_space_group_name_H-M_alt 'P 1 21/c 1'
_symmetry_cell_setting monoclinic
_symmetry_space_group_name_H-M 'P 1 21/c 1'
_atom_sites_solution_hydrogens geom
_atom_sites_solution_primary direct
_atom_sites_solution_secondary difmap
_cell_angle_alpha 90.00
_cell_angle_beta 98.071(3)
_cell_angle_gamma 90.00
_cell_formula_units_Z 4
_cell_length_a 13.0936(4)
_cell_length_b 11.1271(4)
_cell_length_c 21.8306(7)
_cell_measurement_reflns_used 4459
_cell_measurement_temperature 293(2)
_cell_measurement_theta_max 29.3664
_cell_measurement_theta_min 3.3687
_cell_volume 3149.08(18)
_computing_cell_refinement
; 
'Mon Mar 03 15:59:24 2014' 
;
_computing_data_collection
; 
'Mon Mar 03 15:59:24 2014' 
;
_computing_data_reduction
; 
'Mon Mar 03 15:59:24 2014' 
;
_computing_structure_refinement 'SHELXL-97 (Sheldrick, 1997)'
_computing_structure_solution 'SHELXS-97 (Sheldrick, 1990)'
_diffrn_ambient_temperature 293(2)
_diffrn_detector_area_resol_mean 10.3317
_diffrn_measured_fraction_theta_full 0.998
_diffrn_measured_fraction_theta_max 0.998
_diffrn_measurement_device_type 'Xcalibur, Atlas'
_diffrn_measurement_method '\w scans'
_diffrn_radiation_monochromator graphite
_diffrn_radiation_source 'fine-focus sealed tube'
_diffrn_radiation_type MoK\a
_diffrn_radiation_wavelength 0.71073
_diffrn_reflns_av_R_equivalents 0.0399
_diffrn_reflns_av_sigmaI/netI 0.0603
_diffrn_reflns_limit_h_max 16
_diffrn_reflns_limit_h_min -15
_diffrn_reflns_limit_k_max 13
_diffrn_reflns_limit_k_min -13
_diffrn_reflns_limit_l_max 24
_diffrn_reflns_limit_l_min -26
_diffrn_reflns_number 15156
_diffrn_reflns_theta_full 26.00
_diffrn_reflns_theta_max 26.00
_diffrn_reflns_theta_min 3.37
_exptl_absorpt_coefficient_mu 2.277
_exptl_absorpt_correction_T_max 1.00000
_exptl_absorpt_correction_T_min 0.97089
_exptl_absorpt_correction_type multi-scan
_exptl_absorpt_process_details
; 
'Mon Mar 03 15:59:24 2014' 
;
_exptl_crystal_colour 'clear dark brown'
_exptl_crystal_density_diffrn 1.735
_exptl_crystal_density_method 'not measured'
_exptl_crystal_description prism
_exptl_crystal_F_000 1628
_exptl_crystal_size_max 0.3800
_exptl_crystal_size_mid 0.1600
_exptl_crystal_size_min 0.0700
_refine_diff_density_max 0.954
_refine_diff_density_min -0.909
_refine_diff_density_rms 0.106
_refine_ls_extinction_method none
_refine_ls_goodness_of_fit_ref 0.993
_refine_ls_hydrogen_treatment constr
_refine_ls_matrix_type full
_refine_ls_number_parameters 364
_refine_ls_number_reflns 6181
_refine_ls_number_restraints 0
_refine_ls_restrained_S_all 0.993
_refine_ls_R_factor_all 0.0730
_refine_ls_R_factor_gt 0.0445
_refine_ls_shift/su_max 0.001
_refine_ls_shift/su_mean 0.000
_refine_ls_structure_factor_coef Fsqd
_refine_ls_weighting_details 'calc w=1/[\s^2^(Fo^2^)+(0.0551P)^2^+3.4578P] where P=(Fo^2^+2Fc^2^)/3'
_refine_ls_weighting_scheme calc
_refine_ls_wR_factor_gt 0.1015
_refine_ls_wR_factor_ref 0.1206
_reflns_number_gt 4452
_reflns_number_total 6181
_reflns_threshold_expression >2sigma(I)
_cod_data_source_file cif-compound_2.cif
_cod_data_source_block aeb11
_cod_original_cell_volume 3149.07(18)
_cod_database_code 1556465

loop_
_symmetry_equiv_pos_as_xyz
'x, y, z'
'-x, y+1/2, -z+1/2'
'-x, -y, -z'
'x, -y-1/2, z-1/2'

loop_
_atom_site_label
_atom_site_type_symbol
_atom_site_fract_x
_atom_site_fract_y
_atom_site_fract_z
_atom_site_U_iso_or_equiv
_atom_site_adp_type
_atom_site_occupancy
_atom_site_symmetry_multiplicity
_atom_site_calc_flag
_atom_site_refinement_flags
_atom_site_disorder_assembly
_atom_site_disorder_group
Br1 Br 0.74330(4) 1.16755(5) 0.46780(3) 0.04728(18) Uani 1 1 d . . .
C1 C 0.9032(4) 0.8020(5) 0.4611(2) 0.0359(12) Uani 1 1 d . . .
C2 C 0.8483(5) 0.6903(5) 0.4422(3) 0.0463(14) Uani 1 1 d . . .
C3 C 0.7448(5) 0.6922(5) 0.4170(3) 0.0473(14) Uani 1 1 d . . .
H3 H 0.7101 0.7653 0.4125 0.057 Uiso 1 1 calc R . .
C4 C 0.6932(6) 0.5889(7) 0.3987(4) 0.0811(17) Uani 1 1 d . . .
C5 C 0.7441(6) 0.4820(6) 0.4070(4) 0.083(3) Uani 1 1 d . . .
H5 H 0.7092 0.4112 0.3949 0.099 Uiso 1 1 calc R . .
C6 C 0.8459(7) 0.4769(7) 0.4327(6) 0.130(5) Uani 1 1 d . . .
H6 H 0.8790 0.4031 0.4393 0.155 Uiso 1 1 calc R . .
C7 C 0.8992(6) 0.5832(6) 0.4488(5) 0.096(3) Uani 1 1 d . . .
H7 H 0.9691 0.5812 0.4641 0.115 Uiso 1 1 calc R . .
C8 C 0.5835(5) 0.5883(7) 0.3709(4) 0.0811(17) Uani 1 1 d . . .
H8A H 0.5421 0.6215 0.3997 0.122 Uiso 1 1 calc R . .
H8B H 0.5620 0.5072 0.3611 0.122 Uiso 1 1 calc R . .
H8C H 0.5751 0.6357 0.3338 0.122 Uiso 1 1 calc R . .
C9 C 1.0510(4) 1.0469(5) 0.3907(2) 0.0371(12) Uani 1 1 d . . .
C10 C 1.0853(5) 1.0784(6) 0.3318(3) 0.0483(15) Uani 1 1 d . . .
C11 C 1.0271(6) 1.1522(6) 0.2905(3) 0.068(2) Uani 1 1 d . . .
H11 H 0.9624 1.1773 0.2983 0.082 Uiso 1 1 calc R . .
C12 C 1.0637(9) 1.1899(10) 0.2369(4) 0.129(3) Uani 1 1 d . . .
C13 C 1.1574(8) 1.1491(10) 0.2260(4) 0.141(5) Uani 1 1 d . . .
H13 H 1.1812 1.1712 0.1894 0.169 Uiso 1 1 calc R . .
C14 C 1.2181(7) 1.0766(9) 0.2669(4) 0.115(4) Uani 1 1 d . . .
H14 H 1.2829 1.0527 0.2589 0.138 Uiso 1 1 calc R . .
C15 C 1.1819(5) 1.0399(6) 0.3201(3) 0.066(2) Uani 1 1 d . . .
H15 H 1.2216 0.9897 0.3480 0.079 Uiso 1 1 calc R . .
C16 C 1.0000(8) 1.2723(9) 0.1916(4) 0.129(3) Uani 1 1 d . . .
H16A H 0.9374 1.2323 0.1747 0.194 Uiso 1 1 calc R . .
H16B H 1.0385 1.2928 0.1588 0.194 Uiso 1 1 calc R . .
H16C H 0.9836 1.3441 0.2125 0.194 Uiso 1 1 calc R . .
C17 C 0.4808(5) 0.9148(5) 0.3866(3) 0.0428(13) Uani 1 1 d . . .
C18 C 0.4690(5) 0.8659(5) 0.3233(2) 0.0473(15) Uani 1 1 d . . .
C19 C 0.3839(5) 0.7989(6) 0.3006(3) 0.0573(17) Uani 1 1 d . . .
H19 H 0.3322 0.7865 0.3251 0.069 Uiso 1 1 calc R . .
C20 C 0.3738(7) 0.7493(8) 0.2414(4) 0.0916(19) Uani 1 1 d . . .
C21 C 0.4530(7) 0.7659(8) 0.2076(3) 0.084(2) Uani 1 1 d . . .
H21 H 0.4476 0.7328 0.1681 0.101 Uiso 1 1 calc R . .
C22 C 0.5391(7) 0.8288(8) 0.2294(3) 0.092(3) Uani 1 1 d . . .
H22 H 0.5921 0.8370 0.2055 0.110 Uiso 1 1 calc R . .
C23 C 0.5477(6) 0.8815(7) 0.2883(3) 0.073(2) Uani 1 1 d . . .
H23 H 0.6058 0.9263 0.3035 0.088 Uiso 1 1 calc R . .
C24 C 0.2796(6) 0.6783(8) 0.2167(4) 0.0916(19) Uani 1 1 d . . .
H24A H 0.2792 0.6638 0.1733 0.137 Uiso 1 1 calc R . .
H24B H 0.2189 0.7226 0.2228 0.137 Uiso 1 1 calc R . .
H24C H 0.2803 0.6029 0.2382 0.137 Uiso 1 1 calc R . .
C25 C 0.5990(4) 0.8051(6) 0.5406(3) 0.0434(14) Uani 1 1 d . . .
C26 C 0.6519(5) 0.6917(6) 0.5617(3) 0.0521(16) Uani 1 1 d . . .
C27 C 0.7517(6) 0.6866(7) 0.5844(4) 0.078(2) Uani 1 1 d . . .
H27 H 0.7898 0.7574 0.5881 0.094 Uiso 1 1 calc R . .
C28 C 0.8012(9) 0.5786(11) 0.6026(7) 0.149(4) Uani 1 1 d . . .
C29 C 0.7478(9) 0.4725(10) 0.5936(6) 0.121(4) Uani 1 1 d . . .
H29 H 0.7808 0.3999 0.6042 0.145 Uiso 1 1 calc R . .
C30 C 0.6466(9) 0.4741(9) 0.5689(7) 0.141(5) Uani 1 1 d . . .
H30 H 0.6105 0.4024 0.5614 0.169 Uiso 1 1 calc R . .
C31 C 0.5966(7) 0.5845(8) 0.5549(5) 0.107(3) Uani 1 1 d . . .
H31 H 0.5262 0.5859 0.5409 0.128 Uiso 1 1 calc R . .
C32 C 0.9165(7) 0.5778(9) 0.6257(6) 0.149(4) Uani 1 1 d . . .
H32A H 0.9379 0.4978 0.6379 0.224 Uiso 1 1 calc R . .
H32B H 0.9309 0.6308 0.6606 0.224 Uiso 1 1 calc R . .
H32C H 0.9535 0.6045 0.5933 0.224 Uiso 1 1 calc R . .
O1 O 0.8545(3) 0.8996(3) 0.45586(16) 0.0395(9) Uani 1 1 d . . .
O2 O 0.9991(3) 0.7951(3) 0.48246(17) 0.0403(9) Uani 1 1 d . . .
O3 O 0.9645(3) 1.0859(3) 0.40250(15) 0.0381(9) Uani 1 1 d . . .
O4 O 1.1097(3) 0.9812(3) 0.42779(16) 0.0403(9) Uani 1 1 d . . .
O5 O 0.5597(3) 0.9757(3) 0.40644(16) 0.0453(10) Uani 1 1 d . . .
O6 O 0.4088(3) 0.8934(3) 0.41947(16) 0.0429(9) Uani 1 1 d . . .
O7 O 0.5016(3) 0.8071(3) 0.53731(18) 0.0454(9) Uani 1 1 d . . .
O8 O 0.6513(3) 0.8918(3) 0.52608(17) 0.0433(9) Uani 1 1 d . . .
Ru1 Ru 0.92511(3) 1.05291(4) 0.487187(18) 0.03032(13) Uani 1 1 d . . .
Ru2 Ru 0.57700(3) 1.04327(4) 0.49336(2) 0.03527(14) Uani 1 1 d . . .

loop_
_atom_site_aniso_label
_atom_site_aniso_U_11
_atom_site_aniso_U_22
_atom_site_aniso_U_33
_atom_site_aniso_U_23
_atom_site_aniso_U_13
_atom_site_aniso_U_12
Br1 0.0341(3) 0.0435(3) 0.0649(4) 0.0142(3) 0.0096(3) 0.0016(3)
C1 0.040(3) 0.029(3) 0.040(3) 0.004(2) 0.009(2) -0.003(3)
C2 0.053(4) 0.036(3) 0.048(3) -0.002(3) 0.000(3) -0.010(3)
C3 0.049(3) 0.036(3) 0.057(4) -0.002(3) 0.007(3) -0.005(3)
C4 0.066(3) 0.061(3) 0.110(5) 0.001(3) -0.010(3) -0.012(3)
C5 0.073(5) 0.043(4) 0.123(7) -0.005(4) -0.018(5) -0.014(4)
C6 0.089(7) 0.036(4) 0.240(13) -0.007(6) -0.063(8) -0.003(4)
C7 0.067(5) 0.039(4) 0.167(9) -0.013(5) -0.033(5) 0.000(4)
C8 0.066(3) 0.061(3) 0.110(5) 0.001(3) -0.010(3) -0.012(3)
C9 0.038(3) 0.038(3) 0.036(3) -0.004(3) 0.006(2) 0.002(3)
C10 0.058(4) 0.052(4) 0.037(3) 0.009(3) 0.014(3) 0.009(3)
C11 0.091(5) 0.073(5) 0.045(4) 0.017(4) 0.025(4) 0.034(4)
C12 0.174(7) 0.152(6) 0.073(4) 0.066(4) 0.057(5) 0.092(6)
C13 0.169(10) 0.182(11) 0.091(7) 0.079(7) 0.091(7) 0.098(9)
C14 0.123(7) 0.155(9) 0.082(6) 0.057(6) 0.066(6) 0.073(7)
C15 0.072(5) 0.079(5) 0.054(4) 0.022(4) 0.032(4) 0.023(4)
C16 0.174(7) 0.152(6) 0.073(4) 0.066(4) 0.057(5) 0.092(6)
C17 0.049(3) 0.042(3) 0.037(3) 0.001(3) 0.006(3) 0.007(3)
C18 0.055(4) 0.053(4) 0.033(3) -0.005(3) 0.005(3) 0.011(3)
C19 0.056(4) 0.067(4) 0.045(4) -0.012(3) -0.005(3) 0.011(4)
C20 0.086(4) 0.116(5) 0.065(4) -0.033(3) -0.016(3) 0.010(4)
C21 0.105(7) 0.099(6) 0.045(4) -0.021(4) 0.002(4) 0.015(6)
C22 0.106(7) 0.124(8) 0.050(4) -0.013(5) 0.025(4) 0.008(6)
C23 0.084(5) 0.086(5) 0.054(4) -0.019(4) 0.023(4) -0.003(5)
C24 0.086(4) 0.116(5) 0.065(4) -0.033(3) -0.016(3) 0.010(4)
C25 0.040(3) 0.050(4) 0.041(3) -0.002(3) 0.009(3) 0.009(3)
C26 0.051(4) 0.051(4) 0.056(4) 0.013(3) 0.019(3) 0.011(3)
C27 0.054(4) 0.071(5) 0.108(6) -0.005(5) 0.001(4) 0.011(4)
C28 0.093(5) 0.110(6) 0.231(10) -0.019(6) -0.026(6) 0.051(5)
C29 0.099(8) 0.096(8) 0.166(11) 0.024(7) 0.015(8) 0.028(7)
C30 0.112(9) 0.065(6) 0.241(15) 0.040(8) 0.007(9) 0.007(6)
C31 0.078(6) 0.066(5) 0.172(10) 0.042(6) 0.004(6) 0.003(5)
C32 0.093(5) 0.110(6) 0.231(10) -0.019(6) -0.026(6) 0.051(5)
O1 0.037(2) 0.036(2) 0.044(2) 0.0002(18) 0.0007(17) -0.0056(17)
O2 0.041(2) 0.032(2) 0.047(2) -0.0026(17) 0.0035(17) -0.0022(17)
O3 0.043(2) 0.041(2) 0.0309(19) 0.0079(17) 0.0053(16) 0.0025(18)
O4 0.040(2) 0.048(2) 0.035(2) 0.0069(18) 0.0113(17) 0.0068(19)
O5 0.048(2) 0.053(2) 0.036(2) -0.0004(18) 0.0086(18) -0.007(2)
O6 0.040(2) 0.051(2) 0.037(2) -0.0067(19) 0.0053(17) -0.0065(19)
O7 0.040(2) 0.044(2) 0.054(2) 0.0093(19) 0.0132(18) -0.0001(18)
O8 0.035(2) 0.045(2) 0.051(2) 0.002(2) 0.0067(18) 0.0024(18)
Ru1 0.0300(2) 0.0308(2) 0.0305(2) 0.00165(18) 0.00559(17) -0.00126(18)
Ru2 0.0317(2) 0.0401(3) 0.0347(2) 0.0009(2) 0.00701(18) -0.0018(2)

loop_
_atom_type_symbol
_atom_type_description
_atom_type_scat_dispersion_real
_atom_type_scat_dispersion_imag
_atom_type_scat_source
C C 0.0033 0.0016 'International Tables Vol C Tables 4.2.6.8 and 6.1.1.4'
H H 0.0000 0.0000 'International Tables Vol C Tables 4.2.6.8 and 6.1.1.4'
O O 0.0106 0.0060 'International Tables Vol C Tables 4.2.6.8 and 6.1.1.4'
Br Br -0.2901 2.4595 'International Tables Vol C Tables 4.2.6.8 and 6.1.1.4'
Ru Ru -1.2594 0.8363 'International Tables Vol C Tables 4.2.6.8 and 6.1.1.4'

loop_
_geom_angle_atom_site_label_1
_geom_angle_atom_site_label_2
_geom_angle_atom_site_label_3
_geom_angle
_geom_angle_site_symmetry_1
_geom_angle_site_symmetry_3
Ru1 Br1 Ru2 116.56(2) . .
O1 C1 O2 123.0(5) . .
O1 C1 C2 119.1(5) . .
O2 C1 C2 117.9(5) . .
C7 C2 C3 119.4(6) . .
C7 C2 C1 120.0(5) . .
C3 C2 C1 120.7(5) . .
C4 C3 C2 121.2(6) . .
C3 C4 C5 118.9(7) . .
C3 C4 C8 122.5(7) . .
C5 C4 C8 118.6(7) . .
C6 C5 C4 121.3(7) . .
C5 C6 C7 119.4(7) . .
C2 C7 C6 119.7(7) . .
O4 C9 O3 122.9(5) . .
O4 C9 C10 117.8(5) . .
O3 C9 C10 119.2(5) . .
C11 C10 C15 120.0(6) . .
C11 C10 C9 120.7(5) . .
C15 C10 C9 119.1(5) . .
C10 C11 C12 120.6(7) . .
C11 C12 C13 118.3(8) . .
C11 C12 C16 120.6(8) . .
C13 C12 C16 121.1(8) . .
C14 C13 C12 122.4(7) . .
C13 C14 C15 119.2(7) . .
C14 C15 C10 119.5(7) . .
O5 C17 O6 122.6(5) . .
O5 C17 C18 119.5(5) . .
O6 C17 C18 117.9(5) . .
C19 C18 C23 120.1(6) . .
C19 C18 C17 120.7(5) . .
C23 C18 C17 119.1(6) . .
C18 C19 C20 121.0(7) . .
C21 C20 C19 117.8(8) . .
C21 C20 C24 121.6(7) . .
C19 C20 C24 120.6(8) . .
C22 C21 C20 122.4(7) . .
C21 C22 C23 119.6(8) . .
C18 C23 C22 119.0(7) . .
O8 C25 O7 123.7(5) . .
O8 C25 C26 119.2(5) . .
O7 C25 C26 117.2(6) . .
C27 C26 C31 118.1(7) . .
C27 C26 C25 122.9(6) . .
C31 C26 C25 118.9(6) . .
C26 C27 C28 122.3(9) . .
C29 C28 C27 119.5(9) . .
C29 C28 C32 120.3(10) . .
C27 C28 C32 119.8(11) . .
C30 C29 C28 119.6(10) . .
C29 C30 C31 119.8(10) . .
C26 C31 C30 120.4(8) . .
C1 O1 Ru1 119.9(3) . .
C1 O2 Ru1 118.7(3) . 3_776
C9 O3 Ru1 118.2(3) . .
C9 O4 Ru1 120.3(3) . 3_776
C17 O5 Ru2 120.0(3) . .
C17 O6 Ru2 119.0(3) . 3_676
C25 O7 Ru2 119.7(4) . 3_676
C25 O8 Ru2 118.6(3) . .
O4 Ru1 O1 90.04(15) 3_776 .
O4 Ru1 O3 178.31(14) 3_776 .
O1 Ru1 O3 90.41(14) . .
O4 Ru1 O2 91.14(15) 3_776 3_776
O1 Ru1 O2 177.87(14) . 3_776
O3 Ru1 O2 88.36(14) . 3_776
O4 Ru1 Ru1 88.54(10) 3_776 3_776
O1 Ru1 Ru1 89.08(10) . 3_776
O3 Ru1 Ru1 89.84(10) . 3_776
O2 Ru1 Ru1 89.19(10) 3_776 3_776
O4 Ru1 Br1 85.66(10) 3_776 .
O1 Ru1 Br1 89.67(10) . .
O3 Ru1 Br1 95.97(10) . .
O2 Ru1 Br1 92.18(10) 3_776 .
Ru1 Ru1 Br1 174.07(3) 3_776 .
O6 Ru2 O7 90.00(16) 3_676 3_676
O6 Ru2 O5 178.23(15) 3_676 .
O7 Ru2 O5 90.60(16) 3_676 .
O6 Ru2 O8 88.96(15) 3_676 .
O7 Ru2 O8 177.77(14) 3_676 .
O5 Ru2 O8 90.37(15) . .
O6 Ru2 Ru2 89.64(10) 3_676 3_676
O7 Ru2 Ru2 88.40(10) 3_676 3_676
O5 Ru2 Ru2 88.72(11) . 3_676
O8 Ru2 Ru2 89.62(11) . 3_676
O6 Ru2 Br1 92.63(10) 3_676 .
O7 Ru2 Br1 84.12(10) 3_676 .
O5 Ru2 Br1 89.08(11) . .
O8 Ru2 Br1 97.90(11) . .
Ru2 Ru2 Br1 172.18(3) 3_676 .

loop_
_geom_bond_atom_site_label_1
_geom_bond_atom_site_label_2
_geom_bond_distance
_geom_bond_site_symmetry_2
Br1 Ru1 2.6815(7) .
Br1 Ru2 2.7030(7) .
C1 O1 1.256(6) .
C1 O2 1.279(6) .
C1 C2 1.465(7) .
C2 C7 1.362(9) .
C2 C3 1.390(8) .
C3 C4 1.364(9) .
C4 C5 1.363(10) .
C4 C8 1.479(9) .
C5 C6 1.374(10) .
C6 C7 1.394(10) .
C9 O4 1.267(6) .
C9 O3 1.273(6) .
C9 C10 1.463(8) .
C10 C11 1.369(8) .
C10 C15 1.392(8) .
C11 C12 1.390(10) .
C12 C13 1.360(12) .
C12 C16 1.511(11) .
C13 C14 1.372(11) .
C14 C15 1.376(9) .
C17 O5 1.260(7) .
C17 O6 1.284(6) .
C17 C18 1.474(8) .
C18 C19 1.374(8) .
C18 C23 1.377(8) .
C19 C20 1.393(9) .
C20 C21 1.368(11) .
C20 C24 1.501(11) .
C21 C22 1.355(11) .
C22 C23 1.403(10) .
C25 O8 1.250(7) .
C25 O7 1.268(6) .
C25 C26 1.481(8) .
C26 C27 1.332(9) .
C26 C31 1.393(10) .
C27 C28 1.397(12) .
C28 C29 1.371(14) .
C28 C32 1.524(13) .
C29 C30 1.359(13) .
C30 C31 1.404(12) .
O1 Ru1 2.013(3) .
O2 Ru1 2.025(3) 3_776
O3 Ru1 2.021(3) .
O4 Ru1 2.009(3) 3_776
O5 Ru2 2.024(4) .
O6 Ru2 2.013(3) 3_676
O7 Ru2 2.021(4) 3_676
O8 Ru2 2.026(4) .
Ru1 O4 2.008(3) 3_776
Ru1 O2 2.025(4) 3_776
Ru1 Ru1 2.2885(8) 3_776
Ru2 O6 2.013(3) 3_676
Ru2 O7 2.021(4) 3_676
Ru2 Ru2 2.2893(8) 3_676

loop_
_geom_torsion_atom_site_label_1
_geom_torsion_atom_site_label_2
_geom_torsion_atom_site_label_3
_geom_torsion_atom_site_label_4
_geom_torsion
_geom_torsion_site_symmetry_1
_geom_torsion_site_symmetry_2
_geom_torsion_site_symmetry_3
_geom_torsion_site_symmetry_4
O1 C1 C2 C7 -178.5(7) . . . .
O2 C1 C2 C7 1.2(9) . . . .
O1 C1 C2 C3 2.1(8) . . . .
O2 C1 C2 C3 -178.2(5) . . . .
C7 C2 C3 C4 0.0(11) . . . .
C1 C2 C3 C4 179.4(6) . . . .
C2 C3 C4 C5 1.6(12) . . . .
C2 C3 C4 C8 -179.1(7) . . . .
C3 C4 C5 C6 -0.5(15) . . . .
C8 C4 C5 C6 -179.9(9) . . . .
C4 C5 C6 C7 -2.1(17) . . . .
C3 C2 C7 C6 -2.7(13) . . . .
C1 C2 C7 C6 178.0(9) . . . .
C5 C6 C7 C2 3.7(17) . . . .
O4 C9 C10 C11 -177.9(6) . . . .
O3 C9 C10 C11 2.1(9) . . . .
O4 C9 C10 C15 -2.8(9) . . . .
O3 C9 C10 C15 177.3(6) . . . .
C15 C10 C11 C12 -0.4(13) . . . .
C9 C10 C11 C12 174.7(8) . . . .
C10 C11 C12 C13 1.7(17) . . . .
C10 C11 C12 C16 -179.4(9) . . . .
C11 C12 C13 C14 -3(2) . . . .
C16 C12 C13 C14 178.4(11) . . . .
C12 C13 C14 C15 2(2) . . . .
C13 C14 C15 C10 -1.0(15) . . . .
C11 C10 C15 C14 0.1(12) . . . .
C9 C10 C15 C14 -175.1(8) . . . .
O5 C17 C18 C19 179.8(5) . . . .
O6 C17 C18 C19 -0.5(9) . . . .
O5 C17 C18 C23 4.0(9) . . . .
O6 C17 C18 C23 -176.2(6) . . . .
C23 C18 C19 C20 -2.3(10) . . . .
C17 C18 C19 C20 -178.0(6) . . . .
C18 C19 C20 C21 2.3(12) . . . .
C18 C19 C20 C24 -178.8(7) . . . .
C19 C20 C21 C22 -0.5(14) . . . .
C24 C20 C21 C22 -179.3(8) . . . .
C20 C21 C22 C23 -1.3(14) . . . .
C19 C18 C23 C22 0.4(11) . . . .
C17 C18 C23 C22 176.2(7) . . . .
C21 C22 C23 C18 1.3(13) . . . .
O8 C25 C26 C27 21.4(9) . . . .
O7 C25 C26 C27 -159.8(6) . . . .
O8 C25 C26 C31 -155.2(7) . . . .
O7 C25 C26 C31 23.6(9) . . . .
C31 C26 C27 C28 -1.7(14) . . . .
C25 C26 C27 C28 -178.3(9) . . . .
C26 C27 C28 C29 4.3(19) . . . .
C26 C27 C28 C32 177.5(10) . . . .
C27 C28 C29 C30 -2(2) . . . .
C32 C28 C29 C30 -175.5(12) . . . .
C28 C29 C30 C31 -2(2) . . . .
C27 C26 C31 C30 -2.8(14) . . . .
C25 C26 C31 C30 174.0(9) . . . .
C29 C30 C31 C26 4.7(18) . . . .
O2 C1 O1 Ru1 -4.2(7) . . . .
C2 C1 O1 Ru1 175.5(4) . . . .
O1 C1 O2 Ru1 2.7(7) . . . 3_776
C2 C1 O2 Ru1 -177.0(4) . . . 3_776
O4 C9 O3 Ru1 5.3(7) . . . .
C10 C9 O3 Ru1 -174.7(4) . . . .
O3 C9 O4 Ru1 -6.0(7) . . . 3_776
C10 C9 O4 Ru1 174.1(4) . . . 3_776
O6 C17 O5 Ru2 0.3(7) . . . .
C18 C17 O5 Ru2 -179.9(4) . . . .
O5 C17 O6 Ru2 -1.1(7) . . . 3_676
C18 C17 O6 Ru2 179.2(4) . . . 3_676
O8 C25 O7 Ru2 0.4(7) . . . 3_676
C26 C25 O7 Ru2 -178.3(4) . . . 3_676
O7 C25 O8 Ru2 -1.6(7) . . . .
C26 C25 O8 Ru2 177.1(4) . . . .
C1 O1 Ru1 O4 -85.4(4) . . . 3_776
C1 O1 Ru1 O3 93.0(4) . . . .
C1 O1 Ru1 O2 38(4) . . . 3_776
C1 O1 Ru1 Ru1 3.1(4) . . . 3_776
C1 O1 Ru1 Br1 -171.1(4) . . . .
C9 O3 Ru1 O4 14(5) . . . 3_776
C9 O3 Ru1 O1 -91.2(4) . . . .
C9 O3 Ru1 O2 87.1(4) . . . 3_776
C9 O3 Ru1 Ru1 -2.1(4) . . . 3_776
C9 O3 Ru1 Br1 179.1(4) . . . .
Ru2 Br1 Ru1 O4 -52.13(11) . . . 3_776
Ru2 Br1 Ru1 O1 37.93(11) . . . .
Ru2 Br1 Ru1 O3 128.31(11) . . . .
Ru2 Br1 Ru1 O2 -143.12(10) . . . 3_776
Ru2 Br1 Ru1 Ru1 -39.9(3) . . . 3_776
C17 O5 Ru2 O6 22(5) . . . 3_676
C17 O5 Ru2 O7 -87.9(4) . . . 3_676
C17 O5 Ru2 O8 90.0(4) . . . .
C17 O5 Ru2 Ru2 0.4(4) . . . 3_676
C17 O5 Ru2 Br1 -172.1(4) . . . .
C25 O8 Ru2 O6 91.3(4) . . . 3_676
C25 O8 Ru2 O7 29(4) . . . 3_676
C25 O8 Ru2 O5 -87.0(4) . . . .
C25 O8 Ru2 Ru2 1.7(4) . . . 3_676
C25 O8 Ru2 Br1 -176.1(4) . . . .
Ru1 Br1 Ru2 O6 92.22(11) . . . 3_676
Ru1 Br1 Ru2 O7 -178.04(11) . . . 3_676
Ru1 Br1 Ru2 O5 -87.34(11) . . . .
Ru1 Br1 Ru2 O8 2.91(11) . . . .
Ru1 Br1 Ru2 Ru2 -161.0(2) . . . 3_676
